data_4502005
loop_
_publ_author_name
'Park, Ki-Min'
'Seo, Joobeom'
'Moon, Suk-Hee'
'Lee, Shim Sung'

_publ_section_title
;
 Stepwise Synthesis of Charged and Neutral Two-Dimensional Networks via
 One-Dimensional Silver(I) Coordination Polymer Based on
 Bis(4-pyridylmethyl)sulfide
;
_journal_issue 9
_journal_name_full 'Crystal Growth &amp; Design'
_journal_page_first 4148
_journal_paper_doi 10.1021/cg1008472
_journal_volume 10
_journal_year 2010
_chemical_formula_moiety 'C36 H40 Ag2 N4 O6 S4, 6(H2 O)'
_chemical_formula_sum 'C36 H52 Ag2 N4 O12 S4'
_chemical_formula_weight 1076.80
_chemical_name_systematic
; 
 ? 
;
_space_group_IT_number 2
_symmetry_cell_setting triclinic
_symmetry_space_group_name_Hall '-P 1'
_symmetry_space_group_name_H-M 'P -1'
_atom_sites_solution_hydrogens geom
_atom_sites_solution_primary direct
_atom_sites_solution_secondary difmap
_audit_creation_method SHELXTL
_cell_angle_alpha 73.250(3)
_cell_angle_beta 85.746(4)
_cell_angle_gamma 74.538(4)
_cell_formula_units_Z 1
_cell_length_a 7.6202(14)
_cell_length_b 12.079(2)
_cell_length_c 13.207(2)
_cell_measurement_reflns_used 4365
_cell_measurement_temperature 298(2)
_cell_measurement_theta_max 26.00
_cell_measurement_theta_min 1.61
_cell_volume 1121.9(3)
_computing_cell_refinement 'Bruker SMART'
_computing_data_collection 'Bruker SMART'
_computing_data_reduction 'Bruker SAINT'
_computing_molecular_graphics 'Bruker SHELXTL'
_computing_publication_material 'Bruker SHELXTL'
_computing_structure_refinement 'SHELXL-97 (Sheldrick, 2008)'
_computing_structure_solution 'SHELXS-97 (Sheldrick, 2008)'
_diffrn_ambient_temperature 298(2)
_diffrn_measured_fraction_theta_full 0.989
_diffrn_measured_fraction_theta_max 0.989
_diffrn_measurement_device_type 'CCD area detector'
_diffrn_measurement_method 'phi and omega scans'
_diffrn_radiation_monochromator graphite
_diffrn_radiation_source 'fine-focus sealed tube'
_diffrn_radiation_type MoK\a
_diffrn_radiation_wavelength 0.71073
_diffrn_reflns_av_R_equivalents 0.0546
_diffrn_reflns_av_sigmaI/netI 0.1079
_diffrn_reflns_limit_h_max 9
_diffrn_reflns_limit_h_min -8
_diffrn_reflns_limit_k_max 14
_diffrn_reflns_limit_k_min -14
_diffrn_reflns_limit_l_max 15
_diffrn_reflns_limit_l_min -16
_diffrn_reflns_number 6460
_diffrn_reflns_theta_full 26.00
_diffrn_reflns_theta_max 26.00
_diffrn_reflns_theta_min 1.61
_exptl_absorpt_coefficient_mu 1.120
_exptl_absorpt_correction_T_max 0.9461
_exptl_absorpt_correction_T_min 0.7300
_exptl_absorpt_correction_type multi-scan
_exptl_absorpt_process_details SADABS
_exptl_crystal_colour colorless
_exptl_crystal_density_diffrn 1.594
_exptl_crystal_density_method 'not measured'
_exptl_crystal_description plate
_exptl_crystal_F_000 550
_exptl_crystal_size_max 0.30
_exptl_crystal_size_mid 0.20
_exptl_crystal_size_min 0.05
_refine_diff_density_max 0.636
_refine_diff_density_min -0.527
_refine_diff_density_rms 0.138
_refine_ls_extinction_method none
_refine_ls_goodness_of_fit_ref 1.011
_refine_ls_hydrogen_treatment constr
_refine_ls_matrix_type full
_refine_ls_number_parameters 262
_refine_ls_number_reflns 4365
_refine_ls_number_restraints 0
_refine_ls_restrained_S_all 1.011
_refine_ls_R_factor_all 0.1091
_refine_ls_R_factor_gt 0.0506
_refine_ls_shift/su_max 0.000
_refine_ls_shift/su_mean 0.000
_refine_ls_structure_factor_coef Fsqd
_refine_ls_weighting_details 'calc w=1/[\s^2^(Fo^2^)+(0.0536P)^2^+0.0000P] where P=(Fo^2^+2Fc^2^)/3'
_refine_ls_weighting_scheme calc
_refine_ls_wR_factor_gt 0.0973
_refine_ls_wR_factor_ref 0.1327
_reflns_number_gt 2602
_reflns_number_total 4365
_reflns_threshold_expression >2sigma(I)
_cod_data_source_file cg1008472_si_001.cif
_cod_data_source_block compound4
_cod_depositor_comments
;
The following automatic conversions were performed:

'_symmetry_cell_setting' value 'Triclinic' changed to 'triclinic'
according to /home/saulius/struct/CIF-dictionaries/cif_core.dic
dictionary named 'cif_core.dic' version 2.4.2 from 2011-04-26.

Automatic conversion script
Id: cif_fix_values 1715 2011-07-08 13:25:40Z adriana 
;
_cod_original_sg_symbol_H-M P-1
_cod_database_code 4502005

loop_
_symmetry_equiv_pos_as_xyz
'x, y, z'
'-x, -y, -z'

loop_
_atom_site_label
_atom_site_type_symbol
_atom_site_fract_x
_atom_site_fract_y
_atom_site_fract_z
_atom_site_U_iso_or_equiv
_atom_site_adp_type
_atom_site_occupancy
_atom_site_symmetry_multiplicity
_atom_site_calc_flag
_atom_site_refinement_flags
Ag1 Ag 0.31530(7) 0.23648(5) 0.11039(4) 0.0458(2) Uani 1 1 d .
S1 S 0.8906(2) 0.66207(14) 0.04910(12) 0.0393(4) Uani 1 1 d .
O1 O 0.1758(7) 0.2188(5) 0.2910(4) 0.0702(15) Uani 1 1 d .
O2 O 0.1641(10) 0.0726(5) 0.2282(4) 0.098(2) Uani 1 1 d .
N1 N 0.4746(7) 0.3684(5) 0.1382(4) 0.0469(14) Uani 1 1 d .
N2 N 0.5807(7) 1.0814(5) 0.1081(4) 0.0458(14) Uani 1 1 d .
C1 C 0.6561(9) 0.3411(6) 0.1454(5) 0.0491(17) Uani 1 1 d .
H1 H 0.7211 0.2648 0.1434 0.059 Uiso 1 1 calc R
C2 C 0.7525(9) 0.4178(6) 0.1557(5) 0.0434(16) Uani 1 1 d .
H2 H 0.8787 0.3931 0.1619 0.052 Uiso 1 1 calc R
C3 C 0.6596(8) 0.5329(5) 0.1567(4) 0.0357(14) Uani 1 1 d .
C4 C 0.4724(9) 0.5615(6) 0.1505(5) 0.0498(17) Uani 1 1 d .
H4 H 0.4042 0.6370 0.1530 0.060 Uiso 1 1 calc R
C5 C 0.3865(9) 0.4785(7) 0.1407(6) 0.058(2) Uani 1 1 d .
H5 H 0.2602 0.5005 0.1356 0.069 Uiso 1 1 calc R
C6 C 0.7557(9) 0.6224(6) 0.1674(5) 0.0430(16) Uani 1 1 d .
H6A H 0.8344 0.5886 0.2291 0.052 Uiso 1 1 calc R
H6B H 0.6673 0.6933 0.1763 0.052 Uiso 1 1 calc R
C7 C 0.9898(8) 0.7677(6) 0.0834(6) 0.0487(17) Uani 1 1 d .
H7A H 1.0546 0.7287 0.1501 0.058 Uiso 1 1 calc R
H7B H 1.0777 0.7903 0.0297 0.058 Uiso 1 1 calc R
C8 C 0.8509(8) 0.8786(6) 0.0931(5) 0.0405(16) Uani 1 1 d .
C9 C 0.7784(9) 0.8922(6) 0.1899(5) 0.0451(16) Uani 1 1 d .
H9 H 0.8202 0.8331 0.2520 0.054 Uiso 1 1 calc R
C10 C 0.6456(10) 0.9927(6) 0.1936(6) 0.0533(18) Uani 1 1 d .
H10 H 0.5983 0.9993 0.2592 0.064 Uiso 1 1 calc R
C11 C 0.6542(9) 1.0692(6) 0.0146(5) 0.0425(16) Uani 1 1 d .
H11 H 0.6130 1.1307 -0.0462 0.051 Uiso 1 1 calc R
C12 C 0.7862(8) 0.9710(6) 0.0046(5) 0.0428(16) Uani 1 1 d .
H12 H 0.8321 0.9667 -0.0618 0.051 Uiso 1 1 calc R
C13 C 0.1408(10) 0.1219(7) 0.3002(6) 0.0559(19) Uani 1 1 d .
C14 C 0.0663(8) 0.0586(6) 0.4050(5) 0.0414(16) Uani 1 1 d .
C15 C 0.0733(9) 0.0943(6) 0.4946(5) 0.0483(17) Uani 1 1 d .
H15 H 0.1231 0.1576 0.4914 0.058 Uiso 1 1 calc R
C16 C -0.0062(10) -0.0358(6) 0.4114(5) 0.0522(18) Uani 1 1 d .
H16 H -0.0102 -0.0605 0.3513 0.063 Uiso 1 1 calc R
S2 S 0.4716(4) 0.6487(2) 0.5569(2) 0.0930(8) Uani 1 1 d .
O3 O 0.2962(10) 0.6426(8) 0.5195(8) 0.160(4) Uani 1 1 d .
C17 C 0.4360(13) 0.7949(8) 0.5676(8) 0.102(3) Uani 1 1 d .
H17A H 0.3544 0.8051 0.6251 0.153 Uiso 1 1 calc R
H17B H 0.3840 0.8514 0.5030 0.153 Uiso 1 1 calc R
H17C H 0.5502 0.8078 0.5806 0.153 Uiso 1 1 calc R
C18 C 0.6168(15) 0.6618(9) 0.4514(7) 0.110(4) Uani 1 1 d .
H18A H 0.6527 0.5876 0.4331 0.165 Uiso 1 1 calc R
H18B H 0.7226 0.6807 0.4698 0.165 Uiso 1 1 calc R
H18C H 0.5564 0.7243 0.3922 0.165 Uiso 1 1 calc R
O1W O 0.0274(8) 0.4154(5) 0.3651(4) 0.0929(18) Uani 1 1 d .
H1WA H 0.0786 0.3542 0.3439 0.111 Uiso 1 1 d R
H1WB H -0.0578 0.4003 0.4088 0.111 Uiso 1 1 d R
O2W O 0.0986(10) 0.6410(6) 0.3544(5) 0.130(3) Uani 1 1 d .
H2WA H 0.0683 0.5760 0.3692 0.156 Uiso 1 1 d R
H2WB H 0.1631 0.6433 0.4035 0.156 Uiso 1 1 d R
O3W O 0.3135(8) 0.8237(5) 0.2405(4) 0.0955(19) Uani 1 1 d .
H3WA H 0.2998 0.7744 0.2958 0.115 Uiso 1 1 d R
H3WB H 0.2750 0.8957 0.2409 0.115 Uiso 1 1 d R

loop_
_atom_site_aniso_label
_atom_site_aniso_U_11
_atom_site_aniso_U_22
_atom_site_aniso_U_33
_atom_site_aniso_U_23
_atom_site_aniso_U_13
_atom_site_aniso_U_12
Ag1 0.0473(3) 0.0467(3) 0.0458(3) -0.0112(2) 0.0054(2) -0.0192(2)
S1 0.0339(9) 0.0370(9) 0.0490(10) -0.0135(8) 0.0012(7) -0.0112(7)
O1 0.079(4) 0.070(4) 0.060(3) -0.005(3) 0.024(3) -0.037(3)
O2 0.162(7) 0.097(5) 0.047(3) -0.029(3) 0.042(4) -0.056(5)
N1 0.045(4) 0.044(4) 0.057(4) -0.017(3) 0.000(3) -0.016(3)
N2 0.050(4) 0.039(3) 0.052(4) -0.016(3) -0.002(3) -0.013(3)
C1 0.042(4) 0.043(4) 0.063(5) -0.017(4) -0.001(3) -0.010(3)
C2 0.035(4) 0.040(4) 0.054(4) -0.009(3) -0.001(3) -0.012(3)
C3 0.043(4) 0.031(4) 0.032(3) -0.002(3) -0.003(3) -0.014(3)
C4 0.041(4) 0.032(4) 0.072(5) -0.015(4) -0.003(3) -0.001(3)
C5 0.027(4) 0.056(5) 0.091(6) -0.020(4) -0.005(4) -0.011(3)
C6 0.051(4) 0.043(4) 0.037(4) -0.010(3) 0.005(3) -0.019(3)
C7 0.030(4) 0.049(4) 0.071(5) -0.017(4) -0.003(3) -0.017(3)
C8 0.031(4) 0.040(4) 0.056(4) -0.012(4) -0.009(3) -0.018(3)
C9 0.056(4) 0.037(4) 0.045(4) -0.009(3) -0.011(3) -0.016(3)
C10 0.070(5) 0.049(5) 0.045(4) -0.021(4) 0.000(4) -0.013(4)
C11 0.045(4) 0.038(4) 0.044(4) -0.004(3) 0.000(3) -0.016(3)
C12 0.035(4) 0.046(4) 0.052(4) -0.016(4) 0.000(3) -0.015(3)
C13 0.049(5) 0.063(5) 0.044(4) -0.002(4) 0.005(3) -0.011(4)
C14 0.042(4) 0.050(4) 0.032(3) -0.007(3) 0.005(3) -0.015(3)
C15 0.056(4) 0.049(4) 0.049(4) -0.016(4) 0.009(3) -0.028(4)
C16 0.066(5) 0.063(5) 0.036(4) -0.019(4) 0.009(3) -0.028(4)
S2 0.0799(17) 0.0916(19) 0.1063(19) -0.0192(16) -0.0143(15) -0.0255(14)
O3 0.085(5) 0.183(8) 0.267(10) -0.139(8) -0.025(6) -0.039(5)
C17 0.085(7) 0.107(8) 0.129(8) -0.055(7) -0.017(6) -0.021(6)
C18 0.127(9) 0.110(9) 0.079(7) -0.011(6) -0.002(6) -0.021(7)
O1W 0.102(5) 0.083(4) 0.091(4) -0.026(4) -0.009(4) -0.016(4)
O2W 0.143(7) 0.102(5) 0.116(6) 0.002(5) -0.052(5) -0.005(5)
O3W 0.124(5) 0.075(4) 0.074(4) -0.007(3) 0.017(4) -0.021(4)

loop_
_atom_type_symbol
_atom_type_description
_atom_type_scat_dispersion_real
_atom_type_scat_dispersion_imag
_atom_type_scat_source
C C 0.0033 0.0016 'International Tables Vol C Tables 4.2.6.8 and 6.1.1.4'
H H 0.0000 0.0000 'International Tables Vol C Tables 4.2.6.8 and 6.1.1.4'
N N 0.0061 0.0033 'International Tables Vol C Tables 4.2.6.8 and 6.1.1.4'
O O 0.0106 0.0060 'International Tables Vol C Tables 4.2.6.8 and 6.1.1.4'
S S 0.1246 0.1234 'International Tables Vol C Tables 4.2.6.8 and 6.1.1.4'
Ag Ag -0.8971 1.1015 'International Tables Vol C Tables 4.2.6.8 and 6.1.1.4'

loop_
_geom_angle_atom_site_label_1
_geom_angle_atom_site_label_2
_geom_angle_atom_site_label_3
_geom_angle
_geom_angle_site_symmetry_1
_geom_angle_site_symmetry_3
N1 Ag1 N2 94.60(18) . 1_545
N1 Ag1 O1 90.16(18) . .
N2 Ag1 O1 113.05(19) 1_545 .
N1 Ag1 S1 110.25(14) . 2_665
N2 Ag1 S1 121.77(14) 1_545 2_665
O1 Ag1 S1 118.38(13) . 2_665
C7 S1 C6 99.8(3) . .
C7 S1 Ag1 111.1(2) . 2_665
C6 S1 Ag1 110.1(2) . 2_665
C13 O1 Ag1 95.6(4) . .
C5 N1 C1 116.1(6) . .
C5 N1 Ag1 120.7(4) . .
C1 N1 Ag1 123.1(4) . .
C10 N2 C11 116.6(6) . .
C10 N2 Ag1 123.1(4) . 1_565
C11 N2 Ag1 119.4(4) . 1_565
N1 C1 C2 124.4(6) . .
C1 C2 C3 119.0(6) . .
C4 C3 C2 117.0(6) . .
C4 C3 C6 120.8(6) . .
C2 C3 C6 122.2(6) . .
C5 C4 C3 120.0(6) . .
N1 C5 C4 123.4(6) . .
C3 C6 S1 109.2(4) . .
C8 C7 S1 113.1(4) . .
C12 C8 C9 117.0(6) . .
C12 C8 C7 120.6(6) . .
C9 C8 C7 122.4(6) . .
C10 C9 C8 119.9(6) . .
N2 C10 C9 123.3(6) . .
N2 C11 C12 123.4(6) . .
C11 C12 C8 119.8(6) . .
O1 C13 O2 123.2(7) . .
O1 C13 C14 119.1(7) . .
O2 C13 C14 117.6(7) . .
C16 C14 C15 119.3(6) . .
C16 C14 C13 120.2(6) . .
C15 C14 C13 120.5(6) . .
C16 C15 C14 119.7(6) 2_556 .
C14 C16 C15 121.0(6) . 2_556
O3 S2 C18 107.8(5) . .
O3 S2 C17 106.0(5) . .
C18 S2 C17 97.1(5) . .

loop_
_geom_bond_atom_site_label_1
_geom_bond_atom_site_label_2
_geom_bond_distance
_geom_bond_site_symmetry_2
Ag1 N1 2.363(5) .
Ag1 N2 2.367(5) 1_545
Ag1 O1 2.513(4) .
Ag1 S1 2.5253(17) 2_665
S1 C7 1.818(6) .
S1 C6 1.822(6) .
S1 Ag1 2.5253(17) 2_665
O1 C13 1.239(9) .
O2 C13 1.239(8) .
N1 C5 1.328(8) .
N1 C1 1.338(8) .
N2 C10 1.330(8) .
N2 C11 1.349(7) .
N2 Ag1 2.367(5) 1_565
C1 C2 1.366(8) .
C2 C3 1.385(8) .
C3 C4 1.378(9) .
C3 C6 1.500(8) .
C4 C5 1.374(9) .
C7 C8 1.501(9) .
C8 C12 1.377(8) .
C8 C9 1.391(9) .
C9 C10 1.368(9) .
C11 C12 1.367(8) .
C13 C14 1.525(9) .
C14 C16 1.373(9) .
C14 C15 1.381(8) .
C15 C16 1.377(8) 2_556
C16 C15 1.377(8) 2_556
S2 O3 1.485(7) .
S2 C18 1.711(9) .
S2 C17 1.758(9) .

loop_
_geom_hbond_atom_site_label_D
_geom_hbond_atom_site_label_H
_geom_hbond_atom_site_label_A
_geom_hbond_distance_DH
_geom_hbond_distance_HA
_geom_hbond_distance_DA
_geom_hbond_angle_DHA
_geom_hbond_site_symmetry_A
O1W H1WA O1 0.85 1.91 2.761(8) 175.5 .
O1W H1WB O3 0.86 2.10 2.940(11) 164.6 2_566
O2W H2WA O1W 0.84 2.06 2.880(10) 164.0 .
O2W H2WB O3 0.85 1.90 2.747(10) 176.0 .
O3W H3WA O2W 0.82 2.44 3.076(10) 134.9 .
O3W H3WB O2 0.84 2.04 2.878(8) 173.7 1_565
